data_7116346
loop_
_publ_author_name
'Jing Chen'
'Chao Chen'
'Junjie Chen'
'Guohua Wang'
'Hongmei Qu'

_publ_section_title
;
 Cu-catalyzed intramolecular aryl-etherification reactions of alkoxyl
 alkynes with diaryliodonium salts via cleavage of a stable C-O bond
;
_journal_name_full Chem.Commun.
_journal_page_first 1356
_journal_paper_doi 10.1039/C4cc08363F
_journal_volume 51
_journal_year 2015
_chemical_formula_moiety 'C17 H15 Br O'
_chemical_formula_sum 'C17 H15 Br O'
_chemical_formula_weight 315.20
_chemical_melting_point 93.4(6)
_chemical_name_systematic 6-(4-bromophenyl)-5-phenyl-3,4-dihydro-2H-pyran
_space_group_IT_number 14
_symmetry_cell_setting monoclinic
_symmetry_space_group_name_Hall '-P 2ybc'
_symmetry_space_group_name_H-M 'P 1 21/c 1'
_atom_sites_solution_hydrogens geom
_atom_sites_solution_primary direct
_atom_sites_solution_secondary difmap
_audit_creation_method SHELXL-97
_audit_update_record
;
2014-08-15 deposited with the CCDC.
2014-11-24 downloaded from the CCDC.
;
_cell_angle_alpha 90.00
_cell_angle_beta 100.05(3)
_cell_angle_gamma 90.00
_cell_formula_units_Z 4
_cell_length_a 5.7276(19)
_cell_length_b 18.038(7)
_cell_length_c 13.687(5)
_cell_measurement_reflns_used 42
_cell_measurement_temperature 295(2)
_cell_measurement_theta_max 12.65
_cell_measurement_theta_min 5.59
_cell_volume 1392.4(9)
_computing_cell_refinement 'XSCANS (Bruker, 1997)'
_computing_data_collection 'XSCANS (Bruker, 1997)'
_computing_data_reduction 'XSCANS (Bruker, 1997)'
_computing_molecular_graphics 'SHELXTL (Bruker, 1997)'
_computing_publication_material 'SHELXTL (Bruker, 1997)'
_computing_structure_refinement 'SHELXL-97 (Sheldrick, 1997)'
_computing_structure_solution 'SHELXS-97 (Sheldrick, 1990)'
_diffrn_ambient_temperature 295(2)
_diffrn_measured_fraction_theta_full 0.987
_diffrn_measured_fraction_theta_max 0.987
_diffrn_measurement_device_type 'Bruker P4'
_diffrn_measurement_method '\w scans'
_diffrn_radiation_monochromator graphite
_diffrn_radiation_source 'fine-focus sealed tube'
_diffrn_radiation_type MoK\a
_diffrn_radiation_wavelength 0.71073
_diffrn_reflns_av_R_equivalents 0.0876
_diffrn_reflns_av_sigmaI/netI 0.0870
_diffrn_reflns_limit_h_max 6
_diffrn_reflns_limit_h_min -1
_diffrn_reflns_limit_k_max 21
_diffrn_reflns_limit_k_min -1
_diffrn_reflns_limit_l_max 16
_diffrn_reflns_limit_l_min -16
_diffrn_reflns_number 3563
_diffrn_reflns_theta_full 25.50
_diffrn_reflns_theta_max 25.50
_diffrn_reflns_theta_min 1.89
_diffrn_standards_decay_% 0
_diffrn_standards_interval_count 97
_diffrn_standards_number 3
_exptl_absorpt_coefficient_mu 2.941
_exptl_absorpt_correction_T_max 0.3721
_exptl_absorpt_correction_T_min 0.1671
_exptl_absorpt_correction_type empirical
_exptl_absorpt_process_details 'North, et al., 1968'
_exptl_crystal_colour yellow
_exptl_crystal_density_diffrn 1.504
_exptl_crystal_density_meas none
_exptl_crystal_density_method 'not measured'
_exptl_crystal_description prism
_exptl_crystal_F_000 640
_exptl_crystal_size_max 0.50
_exptl_crystal_size_mid 0.30
_exptl_crystal_size_min 0.20
_refine_diff_density_max 0.640
_refine_diff_density_min -0.794
_refine_diff_density_rms 0.105
_refine_ls_extinction_method none
_refine_ls_goodness_of_fit_ref 1.250
_refine_ls_hydrogen_treatment constr
_refine_ls_matrix_type full
_refine_ls_number_parameters 172
_refine_ls_number_reflns 2542
_refine_ls_number_restraints 0
_refine_ls_restrained_S_all 1.250
_refine_ls_R_factor_all 0.0996
_refine_ls_R_factor_gt 0.0636
_refine_ls_shift/su_max 0.000
_refine_ls_shift/su_mean 0.000
_refine_ls_structure_factor_coef Fsqd
_refine_ls_weighting_details 'calc w=1/[\s^2^(Fo^2^)+(0.0010P)^2^+2.5000P] where P=(Fo^2^+2Fc^2^)/3'
_refine_ls_weighting_scheme calc
_refine_ls_wR_factor_gt 0.1278
_refine_ls_wR_factor_ref 0.1390
_reflns_number_gt 1682
_reflns_number_total 2542
_reflns_threshold_expression I>2sigma(I)
_cod_data_source_file c4cc08363f2.cif
_cod_data_source_block chenc-28
_cod_depositor_comments
;
The following automatic conversions were performed:

'_chemical_melting_point' value '92.8-94.1' was changed to '93.4(6)'
- the average value was taken and precision was estimated.

Automatic conversion script
Id: cif_fix_values 2827 2014-09-09 07:05:25Z andrius 
;
_cod_original_sg_symbol_H-M P2(1)/c
_cod_database_code 7116346

loop_
_symmetry_equiv_pos_as_xyz
'x, y, z'
'-x, y+1/2, -z+1/2'
'-x, -y, -z'
'x, -y-1/2, z-1/2'

loop_
_atom_site_label
_atom_site_type_symbol
_atom_site_fract_x
_atom_site_fract_y
_atom_site_fract_z
_atom_site_U_iso_or_equiv
_atom_site_adp_type
_atom_site_occupancy
_atom_site_symmetry_multiplicity
_atom_site_calc_flag
_atom_site_refinement_flags
Br1 Br 1.24098(12) 0.61982(4) 0.45250(5) 0.0631(3) Uani 1 1 d .
O1 O 0.7875(8) 0.7083(2) 0.8558(3) 0.0632(12) Uani 1 1 d .
C1 C 1.0914(9) 0.6239(4) 0.5655(4) 0.0457(13) Uani 1 1 d .
C2 C 1.1790(11) 0.6698(4) 0.6412(5) 0.0567(17) Uani 1 1 d .
H2 H 1.3138 0.6979 0.6385 0.068 Uiso 1 1 calc R
C3 C 1.0660(10) 0.6746(4) 0.7235(5) 0.0520(16) Uani 1 1 d .
H3 H 1.1240 0.7066 0.7753 0.062 Uiso 1 1 calc R
C4 C 0.8688(10) 0.6321(3) 0.7277(4) 0.0448(14) Uani 1 1 d .
C5 C 0.7813(10) 0.5871(4) 0.6497(4) 0.0476(15) Uani 1 1 d .
H5 H 0.6455 0.5591 0.6513 0.057 Uiso 1 1 calc R
C6 C 0.8955(10) 0.5828(3) 0.5672(4) 0.0468(14) Uani 1 1 d .
H6 H 0.8368 0.5519 0.5142 0.056 Uiso 1 1 calc R
C7 C 0.7543(11) 0.6388(3) 0.8174(4) 0.0475(15) Uani 1 1 d .
C8 C 0.6331(11) 0.5862(4) 0.8561(4) 0.0490(15) Uani 1 1 d .
C9 C 0.5152(14) 0.6039(4) 0.9457(5) 0.069(2) Uani 1 1 d .
H9A H 0.3507 0.5884 0.9313 0.083 Uiso 1 1 calc R
H9B H 0.5931 0.5757 1.0024 0.083 Uiso 1 1 calc R
C10 C 0.5253(15) 0.6849(4) 0.9718(5) 0.074(2) Uani 1 1 d .
H10A H 0.3968 0.7110 0.9302 0.089 Uiso 1 1 calc R
H10B H 0.5066 0.6911 1.0404 0.089 Uiso 1 1 calc R
C11 C 0.7543(14) 0.7164(5) 0.9573(5) 0.076(2) Uani 1 1 d .
H11A H 0.7600 0.7685 0.9749 0.091 Uiso 1 1 calc R
H11B H 0.8820 0.6914 1.0008 0.091 Uiso 1 1 calc R
C12 C 0.6107(10) 0.5091(4) 0.8216(4) 0.0459(14) Uani 1 1 d .
C13 C 0.7979(11) 0.4599(4) 0.8418(5) 0.0563(17) Uani 1 1 d .
H13 H 0.9440 0.4763 0.8755 0.068 Uiso 1 1 calc R
C14 C 0.7697(13) 0.3863(4) 0.8123(5) 0.0623(18) Uani 1 1 d .
H14 H 0.8973 0.3539 0.8263 0.075 Uiso 1 1 calc R
C15 C 0.5575(13) 0.3611(4) 0.7631(5) 0.0612(18) Uani 1 1 d .
H15 H 0.5392 0.3118 0.7433 0.073 Uiso 1 1 calc R
C16 C 0.3721(12) 0.4094(4) 0.7433(5) 0.0634(19) Uani 1 1 d .
H16 H 0.2268 0.3929 0.7090 0.076 Uiso 1 1 calc R
C17 C 0.3975(11) 0.4822(4) 0.7736(5) 0.0550(16) Uani 1 1 d .
H17 H 0.2673 0.5138 0.7612 0.066 Uiso 1 1 calc R

loop_
_atom_site_aniso_label
_atom_site_aniso_U_11
_atom_site_aniso_U_22
_atom_site_aniso_U_33
_atom_site_aniso_U_23
_atom_site_aniso_U_13
_atom_site_aniso_U_12
Br1 0.0703(4) 0.0717(5) 0.0517(4) 0.0015(4) 0.0230(3) -0.0081(4)
O1 0.095(3) 0.050(3) 0.048(3) -0.010(2) 0.022(2) -0.015(3)
C1 0.048(3) 0.051(3) 0.037(3) 0.003(3) 0.006(2) -0.002(3)
C2 0.060(4) 0.052(4) 0.057(4) 0.012(3) 0.009(3) -0.014(3)
C3 0.059(4) 0.053(4) 0.041(3) -0.002(3) 0.002(3) -0.011(3)
C4 0.049(3) 0.043(3) 0.040(3) 0.004(3) 0.003(3) 0.001(3)
C5 0.047(3) 0.051(4) 0.045(3) 0.005(3) 0.008(3) -0.004(3)
C6 0.053(3) 0.050(4) 0.035(3) -0.006(3) 0.004(3) -0.009(3)
C7 0.059(3) 0.047(4) 0.036(3) 0.000(3) 0.006(3) -0.003(3)
C8 0.058(4) 0.053(4) 0.037(3) -0.002(3) 0.009(3) 0.000(3)
C9 0.099(5) 0.071(5) 0.047(4) 0.002(4) 0.036(4) 0.000(4)
C10 0.112(6) 0.069(5) 0.046(4) -0.010(4) 0.030(4) 0.003(5)
C11 0.114(6) 0.070(5) 0.046(4) -0.022(4) 0.018(4) -0.010(5)
C12 0.053(3) 0.051(4) 0.037(3) 0.004(3) 0.014(3) 0.000(3)
C13 0.058(4) 0.063(4) 0.049(4) 0.002(3) 0.012(3) -0.001(4)
C14 0.077(4) 0.054(4) 0.060(4) 0.007(4) 0.025(4) 0.011(4)
C15 0.091(5) 0.052(4) 0.047(4) 0.001(3) 0.029(4) -0.005(4)
C16 0.067(4) 0.071(5) 0.052(4) -0.001(4) 0.010(3) -0.018(4)
C17 0.056(4) 0.056(4) 0.054(4) 0.001(3) 0.011(3) 0.002(3)

loop_
_atom_type_symbol
_atom_type_description
_atom_type_scat_dispersion_real
_atom_type_scat_dispersion_imag
_atom_type_scat_source
C C 0.0033 0.0016 'International Tables Vol C Tables 4.2.6.8 and 6.1.1.4'
H H 0.0000 0.0000 'International Tables Vol C Tables 4.2.6.8 and 6.1.1.4'
O O 0.0106 0.0060 'International Tables Vol C Tables 4.2.6.8 and 6.1.1.4'
Br Br -0.2901 2.4595 'International Tables Vol C Tables 4.2.6.8 and 6.1.1.4'

loop_
_geom_angle_atom_site_label_1
_geom_angle_atom_site_label_2
_geom_angle_atom_site_label_3
_geom_angle
C7 O1 C11 115.6(5)
C6 C1 C2 121.4(5)
C6 C1 Br1 119.3(4)
C2 C1 Br1 119.3(4)
C1 C2 C3 119.6(6)
C1 C2 H2 120.2
C3 C2 H2 120.2
C4 C3 C2 119.9(6)
C4 C3 H3 120.0
C2 C3 H3 120.0
C5 C4 C3 119.4(5)
C5 C4 C7 122.5(5)
C3 C4 C7 118.1(5)
C4 C5 C6 120.2(5)
C4 C5 H5 119.9
C6 C5 H5 119.9
C1 C6 C5 119.4(6)
C1 C6 H6 120.3
C5 C6 H6 120.3
C8 C7 O1 123.2(5)
C8 C7 C4 126.8(6)
O1 C7 C4 110.0(5)
C7 C8 C12 124.5(5)
C7 C8 C9 120.0(6)
C12 C8 C9 115.4(5)
C10 C9 C8 112.9(6)
C10 C9 H9A 109.0
C8 C9 H9A 109.0
C10 C9 H9B 109.0
C8 C9 H9B 109.0
H9A C9 H9B 107.8
C11 C10 C9 109.9(6)
C11 C10 H10A 109.7
C9 C10 H10A 109.7
C11 C10 H10B 109.7
C9 C10 H10B 109.7
H10A C10 H10B 108.2
O1 C11 C10 111.1(6)
O1 C11 H11A 109.4
C10 C11 H11A 109.4
O1 C11 H11B 109.4
C10 C11 H11B 109.4
H11A C11 H11B 108.0
C17 C12 C13 117.6(6)
C17 C12 C8 120.7(6)
C13 C12 C8 121.5(6)
C12 C13 C14 120.6(6)
C12 C13 H13 119.7
C14 C13 H13 119.7
C15 C14 C13 120.8(7)
C15 C14 H14 119.6
C13 C14 H14 119.6
C14 C15 C16 118.8(7)
C14 C15 H15 120.6
C16 C15 H15 120.6
C15 C16 C17 120.8(7)
C15 C16 H16 119.6
C17 C16 H16 119.6
C12 C17 C16 121.3(6)
C12 C17 H17 119.3
C16 C17 H17 119.3

loop_
_geom_bond_atom_site_label_1
_geom_bond_atom_site_label_2
_geom_bond_distance
Br1 C1 1.895(5)
O1 C7 1.360(7)
O1 C11 1.443(8)
C1 C6 1.348(8)
C1 C2 1.353(9)
C2 C3 1.396(8)
C2 H2 0.9300
C3 C4 1.375(8)
C3 H3 0.9300
C4 C5 1.365(8)
C4 C7 1.494(8)
C5 C6 1.403(8)
C5 H5 0.9300
C6 H6 0.9300
C7 C8 1.339(8)
C8 C12 1.467(9)
C8 C9 1.533(8)
C9 C10 1.503(10)
C9 H9A 0.9700
C9 H9B 0.9700
C10 C11 1.474(10)
C10 H10A 0.9700
C10 H10B 0.9700
C11 H11A 0.9700
C11 H11B 0.9700
C12 C17 1.370(8)
C12 C13 1.382(9)
C13 C14 1.389(10)
C13 H13 0.9300
C14 C15 1.361(10)
C14 H14 0.9300
C15 C16 1.363(10)
C15 H15 0.9300
C16 C17 1.379(10)
C16 H16 0.9300
C17 H17 0.9300
